data_1556249
loop_
_publ_author_name
'Rojas-Mart\'in, Jaime'
'Veguillas, Marcos'
'Ribagorda, Mar\'ia'
'Carre\~no, M Carmen'

_publ_section_title
;
 Synthesis of indole substituted twistenediones from a 2-quinonyl boronic
 acid.
;
_journal_issue 22
_journal_name_full 'Organic letters'
_journal_page_first 5686
_journal_page_last 5689
_journal_paper_doi 10.1021/ol402689b
_journal_volume 15
_journal_year 2013
_chemical_formula_sum 'C25 H22 Br N O4'
_chemical_formula_weight 480.35
_chemical_name_common 227b_f1
_space_group_crystal_system monoclinic
_space_group_IT_number 14
_space_group_name_Hall '-P 2yn'
_space_group_name_H-M_alt 'P 1 21/n 1'
_atom_sites_solution_hydrogens geom
_atom_sites_solution_primary direct
_atom_sites_solution_secondary difmap
_cell_angle_alpha 90
_cell_angle_beta 100.7800(10)
_cell_angle_gamma 90
_cell_formula_units_Z 4
_cell_length_a 8.0904(2)
_cell_length_b 27.0158(7)
_cell_length_c 9.5814(2)
_cell_measurement_reflns_used 9901
_cell_measurement_temperature 296.(2)
_cell_measurement_theta_max 26.3618
_cell_measurement_theta_min 2.6714
_cell_volume 2057.24(9)
_computing_cell_refinement 'SAINT V7.68A (Bruker AXS, 2009)'
_computing_data_collection 'Bruker Instrument Service v2010.9.0.0'
_computing_data_reduction 'SAINT V7.68A (Bruker AXS, 2009)'
_computing_structure_refinement 'SHELXL-97 (Sheldrick, 2008)'
_computing_structure_solution 'SHELXS-97 (Sheldrick, 2008)'
_diffrn_ambient_temperature 296.(2)
_diffrn_detector_area_resol_mean 8.3333
_diffrn_measured_fraction_theta_full 0.999
_diffrn_measured_fraction_theta_max 0.999
_diffrn_radiation_wavelength 0.71073
_diffrn_reflns_av_R_equivalents 0.0287
_diffrn_reflns_av_sigmaI/netI 0.0160
_diffrn_reflns_limit_h_max 10
_diffrn_reflns_limit_h_min -10
_diffrn_reflns_limit_k_max 33
_diffrn_reflns_limit_k_min -33
_diffrn_reflns_limit_l_max 11
_diffrn_reflns_limit_l_min -11
_diffrn_reflns_number 37509
_diffrn_reflns_theta_full 26.38
_diffrn_reflns_theta_max 26.38
_diffrn_reflns_theta_min 1.51
_exptl_absorpt_coefficient_mu 2.032
_exptl_absorpt_correction_T_max 0.69
_exptl_absorpt_correction_T_min 0.55
_exptl_absorpt_correction_type multi-scan
_exptl_absorpt_process_details sadabs
_exptl_crystal_colour 'clear colourless'
_exptl_crystal_density_diffrn 1.551
_exptl_crystal_density_method 'not measured'
_exptl_crystal_description prismatic
_exptl_crystal_F_000 984
_exptl_crystal_size_max 0.410
_exptl_crystal_size_mid 0.220
_exptl_crystal_size_min 0.200
_refine_diff_density_max 0.389
_refine_diff_density_min -0.479
_refine_ls_extinction_method none
_refine_ls_goodness_of_fit_ref 1.000
_refine_ls_hydrogen_treatment refxyz
_refine_ls_matrix_type full
_refine_ls_number_parameters 283
_refine_ls_number_reflns 4197
_refine_ls_number_restraints 0
_refine_ls_restrained_S_all 1.000
_refine_ls_R_factor_all 0.0403
_refine_ls_R_factor_gt 0.0300
_refine_ls_shift/su_max 0.001
_refine_ls_shift/su_mean 0.000
_refine_ls_structure_factor_coef Fsqd
_refine_ls_weighting_details 'calc w=1/[\s^2^(Fo^2^)+(0.0981P)^2^+0.4291P] where P=(Fo^2^+2Fc^2^)/3'
_refine_ls_weighting_scheme calc
_refine_ls_wR_factor_gt 0.1092
_refine_ls_wR_factor_ref 0.1257
_reflns_number_gt 3612
_reflns_number_total 4197
_reflns_threshold_expression >2sigma(I)
_cod_data_source_file ol402689b_si_003.cif
_cod_data_source_block I
_cod_database_code 1556249

loop_
_space_group_symop_operation_xyz
'x, y, z'
'-x+1/2, y+1/2, -z+1/2'
'-x, -y, -z'
'x-1/2, -y-1/2, z-1/2'

loop_
_atom_site_type_symbol
_atom_site_label
_atom_site_fract_x
_atom_site_fract_y
_atom_site_fract_z
_atom_site_U_iso_or_equiv
_atom_site_adp_type
_atom_site_calc_flag
_atom_site_refinement_flags
_atom_site_occupancy
Br Br1 0.25737(3) 0.016162(9) 0.50553(2) 0.04348(14) Uani d . 1
C C1 0.3476(3) 0.05648(8) 0.6650(2) 0.0304(4) Uani d . 1
C C2 0.4695(3) 0.03506(10) 0.7674(3) 0.0422(6) Uani d . 1
H H2 0.5 0.0022 0.7592 0.051 Uiso calc R 1
C C3 0.5457(3) 0.06332(10) 0.8827(3) 0.0475(6) Uani d . 1
H H3 0.6284 0.0495 0.9523 0.057 Uiso calc R 1
C C4 0.4984(3) 0.11142(10) 0.8929(2) 0.0439(6) Uani d . 1
H H4 0.5496 0.1304 0.9699 0.053 Uiso calc R 1
C C5 0.3749(3) 0.13245(9) 0.7898(2) 0.0361(5) Uani d . 1
H H5 0.345 0.1654 0.799 0.043 Uiso calc R 1
C C6 0.2940(2) 0.10518(7) 0.6718(2) 0.0263(4) Uani d . 1
C C7 -0.0217(3) 0.11176(8) 0.5820(2) 0.0273(4) Uani d . 1
H H7 -0.0338 0.0757 0.5826 0.033 Uiso calc R 1
C C8 -0.0279(3) 0.13299(9) 0.7277(2) 0.0342(5) Uani d . 1
C C10 0.0106(3) 0.20945(8) 0.5826(2) 0.0309(5) Uani d . 1
C C11 0.0231(4) 0.26550(9) 0.5883(3) 0.0472(6) Uani d . 1
H H11A 0.016 0.2783 0.4939 0.071 Uiso calc R 1
H H11B 0.1286 0.275 0.6457 0.071 Uiso calc R 1
H H11C -0.0675 0.2787 0.629 0.071 Uiso calc R 1
C C13 0.1650(3) 0.18329(7) 0.5348(2) 0.0279(4) Uani d . 1
H H13 0.267 0.1952 0.5976 0.033 Uiso calc R 1
C C12 0.1572(3) 0.12647(7) 0.5555(2) 0.0257(4) Uani d . 1
H H12 0.1709 0.1111 0.4658 0.031 Uiso calc R 1
C C14 0.1694(3) 0.20281(8) 0.3851(2) 0.0353(5) Uani d . 1
C C15 0.0349(4) 0.21141(10) 0.1390(3) 0.0493(6) Uani d . 1
H H15A 0.0064 0.2443 0.1639 0.074 Uiso calc R 1
H H15B -0.0581 0.1973 0.0743 0.074 Uiso calc R 1
H H15C 0.1318 0.2126 0.0947 0.074 Uiso calc R 1
C C16 0.0739(3) 0.12826(9) 0.2376(2) 0.0327(5) Uani d . 1
C C17 0.2024(3) 0.10959(10) 0.1739(2) 0.0436(6) Uani d . 1
H H17 0.29 0.1301 0.1597 0.052 Uiso calc R 1
C C18 0.1998(4) 0.06064(11) 0.1320(3) 0.0519(7) Uani d . 1
H H18 0.2855 0.0484 0.0893 0.062 Uiso calc R 1
C C19 0.0709(4) 0.02995(11) 0.1531(3) 0.0527(7) Uani d . 1
H H19 0.0714 -0.0032 0.1274 0.063 Uiso calc R 1
C C20 -0.0591(4) 0.04846(9) 0.2124(3) 0.0440(6) Uani d . 1
H H20 -0.1483 0.0279 0.2228 0.053 Uiso calc R 1
C C21 -0.0585(3) 0.09775(9) 0.2571(2) 0.0334(5) Uani d . 1
C C22 -0.2019(3) 0.11542(9) 0.3238(2) 0.0353(5) Uani d . 1
O O5 -0.3430(2) 0.11090(9) 0.2574(2) 0.0641(6) Uani d . 1
C C23 -0.1722(3) 0.13584(8) 0.4770(2) 0.0302(5) Uani d . 1
C C24 -0.3376(3) 0.12786(11) 0.5332(3) 0.0453(6) Uani d . 1
H H24A -0.4294 0.1427 0.4689 0.068 Uiso calc R 1
H H24B -0.3279 0.1428 0.6252 0.068 Uiso calc R 1
H H24C -0.3581 0.093 0.5404 0.068 Uiso calc R 1
C C25 -0.1441(3) 0.19241(8) 0.4775(2) 0.0319(5) Uani d . 1
N N1 0.0725(2) 0.18069(7) 0.26864(19) 0.0336(4) Uani d . 1
O O1 -0.0443(3) 0.10884(7) 0.82945(18) 0.0510(5) Uani d . 1
C C9 -0.0089(3) 0.18838(9) 0.7295(2) 0.0353(5) Uani d . 1
H H9A 0.089 0.1974 0.7997 0.042 Uiso calc R 1
H H9B -0.1068 0.2032 0.7576 0.042 Uiso calc R 1
O O3 -0.2430(2) 0.22015(7) 0.4065(2) 0.0500(5) Uani d . 1
O O4 0.2357(3) 0.24269(7) 0.3738(2) 0.0635(6) Uani d . 1

loop_
_atom_site_aniso_label
_atom_site_aniso_U_11
_atom_site_aniso_U_22
_atom_site_aniso_U_33
_atom_site_aniso_U_12
_atom_site_aniso_U_13
_atom_site_aniso_U_23
Br1 0.0528(2) 0.03221(19) 0.04121(19) 0.00509(9) -0.00216(13) -0.00726(8)
C1 0.0307(11) 0.0300(11) 0.0299(10) -0.0001(8) 0.0044(9) 0.0007(8)
C2 0.0440(14) 0.0377(13) 0.0422(13) 0.0105(11) 0.0011(11) 0.0033(10)
C3 0.0433(14) 0.0548(16) 0.0377(13) 0.0118(12) -0.0095(10) 0.0060(11)
C4 0.0445(14) 0.0494(15) 0.0321(11) 0.0032(11) -0.0071(10) -0.0056(10)
C5 0.0363(12) 0.0361(12) 0.0330(11) 0.0037(10) -0.0006(9) -0.0032(9)
C6 0.0251(10) 0.0277(10) 0.0261(9) 0.0015(8) 0.0049(8) 0.0017(8)
C7 0.0271(10) 0.0246(10) 0.0300(10) -0.0011(8) 0.0049(8) 0.0024(8)
C8 0.0293(11) 0.0443(13) 0.0295(11) 0.0024(9) 0.0067(8) 0.0056(9)
C10 0.0373(12) 0.0251(10) 0.0293(10) 0.0058(9) 0.0038(9) 0.0000(8)
C11 0.0588(16) 0.0277(12) 0.0518(15) 0.0047(11) 0.0019(12) -0.0034(10)
C13 0.0299(11) 0.0235(10) 0.0290(10) -0.0018(8) 0.0023(8) 0.0014(8)
C12 0.0264(10) 0.0261(10) 0.0240(9) 0.0007(8) 0.0030(8) 0.0004(7)
C14 0.0376(12) 0.0341(12) 0.0359(11) -0.0050(9) 0.0111(9) 0.0041(9)
C15 0.0586(16) 0.0488(15) 0.0396(13) 0.0055(12) 0.0068(12) 0.0158(11)
C16 0.0368(12) 0.0388(12) 0.0218(9) 0.0018(9) 0.0033(8) 0.0002(8)
C17 0.0449(14) 0.0540(15) 0.0338(12) 0.0080(11) 0.0120(10) 0.0049(10)
C18 0.0663(18) 0.0595(17) 0.0315(12) 0.0249(15) 0.0132(12) 0.0003(11)
C19 0.077(2) 0.0454(15) 0.0317(12) 0.0156(14) -0.0012(13) -0.0097(11)
C20 0.0572(16) 0.0404(14) 0.0301(11) -0.0053(11) -0.0028(11) -0.0039(10)
C21 0.0378(12) 0.0374(12) 0.0225(9) -0.0019(9) -0.0009(8) -0.0019(8)
C22 0.0314(11) 0.0402(13) 0.0317(11) -0.0054(9) -0.0005(9) 0.0012(9)
O5 0.0323(10) 0.1049(18) 0.0494(11) -0.0057(10) -0.0071(8) -0.0168(11)
C23 0.0238(10) 0.0355(12) 0.0306(11) 0.0006(9) 0.0037(8) 0.0018(8)
C24 0.0267(12) 0.0642(17) 0.0465(14) 0.0006(11) 0.0107(10) 0.0054(12)
C25 0.0337(11) 0.0332(11) 0.0293(10) 0.0070(9) 0.0068(9) 0.0021(8)
N1 0.0354(10) 0.0364(10) 0.0287(9) 0.0011(8) 0.0050(7) 0.0060(7)
O1 0.0628(12) 0.0576(12) 0.0345(9) -0.0009(9) 0.0142(8) 0.0140(8)
C9 0.0413(13) 0.0376(12) 0.0281(10) 0.0056(10) 0.0088(9) -0.0028(9)
O3 0.0493(11) 0.0457(10) 0.0488(10) 0.0178(8) -0.0063(8) 0.0055(8)
O4 0.0906(16) 0.0507(12) 0.0495(11) -0.0363(11) 0.0140(11) 0.0080(9)

loop_
_atom_type_symbol
_atom_type_description
_atom_type_scat_dispersion_real
_atom_type_scat_dispersion_imag
_atom_type_scat_source
C C 0.0033 0.0016 'International Tables Vol C Tables 4.2.6.8 and 6.1.1.4'
H H 0.0000 0.0000 'International Tables Vol C Tables 4.2.6.8 and 6.1.1.4'
N N 0.0061 0.0033 'International Tables Vol C Tables 4.2.6.8 and 6.1.1.4'
O O 0.0106 0.0060 'International Tables Vol C Tables 4.2.6.8 and 6.1.1.4'
Br Br -0.2901 2.4595 'International Tables Vol C Tables 4.2.6.8 and 6.1.1.4'

loop_
_geom_angle_atom_site_label_1
_geom_angle_atom_site_label_2
_geom_angle_atom_site_label_3
_geom_angle
C2 C1 C6 123.4(2)
C2 C1 Br1 116.44(17)
C6 C1 Br1 120.11(15)
C1 C2 C3 119.1(2)
C1 C2 H2 120.4
C3 C2 H2 120.4
C4 C3 C2 119.5(2)
C4 C3 H3 120.3
C2 C3 H3 120.3
C3 C4 C5 120.9(2)
C3 C4 H4 119.6
C5 C4 H4 119.6
C4 C5 C6 121.5(2)
C4 C5 H5 119.2
C6 C5 H5 119.2
C1 C6 C5 115.56(19)
C1 C6 C12 120.79(17)
C5 C6 C12 123.65(18)
C8 C7 C12 104.12(16)
C8 C7 C23 106.11(17)
C12 C7 C23 114.89(16)
C8 C7 H7 110.5
C12 C7 H7 110.5
C23 C7 H7 110.5
O1 C8 C9 123.9(2)
O1 C8 C7 124.7(2)
C9 C8 C7 111.42(17)
C11 C10 C25 111.48(18)
C11 C10 C9 110.51(18)
C25 C10 C9 106.14(18)
C11 C10 C13 114.0(2)
C25 C10 C13 105.68(16)
C9 C10 C13 108.63(16)
C10 C11 H11A 109.5
C10 C11 H11B 109.5
H11A C11 H11B 109.5
C10 C11 H11C 109.5
H11A C11 H11C 109.5
H11B C11 H11C 109.5
C14 C13 C12 117.90(17)
C14 C13 C10 105.99(16)
C12 C13 C10 110.67(17)
C14 C13 H13 107.3
C12 C13 H13 107.3
C10 C13 H13 107.3
C6 C12 C13 115.10(16)
C6 C12 C7 110.58(16)
C13 C12 C7 109.45(16)
C6 C12 H12 107.1
C13 C12 H12 107.1
C7 C12 H12 107.1
O4 C14 N1 120.4(2)
O4 C14 C13 118.3(2)
N1 C14 C13 120.02(18)
N1 C15 H15A 109.5
N1 C15 H15B 109.5
H15A C15 H15B 109.5
N1 C15 H15C 109.5
H15A C15 H15C 109.5
H15B C15 H15C 109.5
C21 C16 C17 120.0(2)
C21 C16 N1 121.0(2)
C17 C16 N1 118.6(2)
C18 C17 C16 120.1(3)
C18 C17 H17 119.9
C16 C17 H17 119.9
C19 C18 C17 120.3(3)
C19 C18 H18 119.8
C17 C18 H18 119.8
C18 C19 C20 119.9(3)
C18 C19 H19 120.0
C20 C19 H19 120.0
C19 C20 C21 120.8(3)
C19 C20 H20 119.6
C21 C20 H20 119.6
C16 C21 C20 118.8(2)
C16 C21 C22 123.0(2)
C20 C21 C22 118.3(2)
O5 C22 C21 118.3(2)
O5 C22 C23 120.1(2)
C21 C22 C23 121.50(18)
C22 C23 C25 110.68(18)
C22 C23 C24 106.86(19)
C25 C23 C24 105.85(18)
C22 C23 C7 115.18(18)
C25 C23 C7 108.17(17)
C24 C23 C7 109.70(19)
C23 C24 H24A 109.5
C23 C24 H24B 109.5
H24A C24 H24B 109.5
C23 C24 H24C 109.5
H24A C24 H24C 109.5
H24B C24 H24C 109.5
O3 C25 C10 124.1(2)
O3 C25 C23 122.0(2)
C10 C25 C23 113.79(17)
C14 N1 C16 124.54(18)
C14 N1 C15 115.8(2)
C16 N1 C15 112.66(18)
C8 C9 C10 112.45(17)
C8 C9 H9A 109.1
C10 C9 H9A 109.1
C8 C9 H9B 109.1
C10 C9 H9B 109.1
H9A C9 H9B 107.8

loop_
_geom_bond_atom_site_label_1
_geom_bond_atom_site_label_2
_geom_bond_distance
Br1 C1 1.907(2)
C1 C2 1.381(3)
C1 C6 1.391(3)
C2 C3 1.389(4)
C2 H2 0.93
C3 C4 1.363(4)
C3 H3 0.93
C4 C5 1.389(3)
C4 H4 0.93
C5 C6 1.405(3)
C5 H5 0.93
C6 C12 1.528(3)
C7 C8 1.519(3)
C7 C12 1.566(3)
C7 C23 1.569(3)
C7 H7 0.98
C8 O1 1.201(3)
C8 C9 1.504(3)
C10 C11 1.518(3)
C10 C25 1.524(3)
C10 C9 1.553(3)
C10 C13 1.576(3)
C11 H11A 0.96
C11 H11B 0.96
C11 H11C 0.96
C13 C14 1.535(3)
C13 C12 1.551(3)
C13 H13 0.98
C12 H12 0.98
C14 O4 1.218(3)
C14 N1 1.374(3)
C15 N1 1.477(3)
C15 H15A 0.96
C15 H15B 0.96
C15 H15C 0.96
C16 C21 1.392(3)
C16 C17 1.394(3)
C16 N1 1.448(3)
C17 C18 1.381(4)
C17 H17 0.93
C18 C19 1.377(5)
C18 H18 0.93
C19 C20 1.379(4)
C19 H19 0.93
C20 C21 1.399(3)
C20 H20 0.93
C21 C22 1.503(3)
C22 O5 1.204(3)
C22 C23 1.544(3)
C23 C25 1.545(3)
C23 C24 1.548(3)
C24 H24A 0.96
C24 H24B 0.96
C24 H24C 0.96
C25 O3 1.209(3)
C9 H9A 0.97
C9 H9B 0.97
